data_7001328
loop_
_publ_author_name
'de la Calle, C.'
'Alonso, J. A.'
'Aguadero, A.'
'Fern\'andez-D\'iaz, M. T.'

_publ_section_title
;
 Phase transformations in Sr0.8Ba0.2CoO2.5 brownmillerite: correlation
 between structure and transport properties
;
_journal_issue 21
_journal_name_full 'Dalton Transactions'
_journal_page_first 4104
_journal_page_last 4114
_journal_paper_doi 10.1039/b819369j
_journal_year 2009
_chemical_name_systematic ' ?'
_space_group_IT_number 62
_symmetry_cell_setting orthorhombic
_symmetry_space_group_name_Hall '-P 2ac 2n'
_symmetry_space_group_name_H-M 'P n m a'
_cell_angle_alpha 90.00000
_cell_angle_beta 90.00000
_cell_angle_gamma 90.00000
_cell_length_a 5.5401(20)
_cell_length_b 15.7754(8)
_cell_length_c 5.5388(18)
_cell_volume 484.1(2)
_computing_structure_refinement FULLPROF
_diffrn_radiation_probe neutron
_diffrn_radiation_type 'Constant Wavelength Neutron Diffraction'
_diffrn_radiation_wavelength 1.91000
_diffrn_source 'nuclear reactor'
_pd_instr_location ' ?'
_pd_meas_2theta_range_inc 0.050000
_pd_meas_2theta_range_max 151.45000
_pd_meas_2theta_range_min -10.00000
_pd_meas_number_of_points 3230
_pd_proc_2theta_range_inc 0.050000
_pd_proc_2theta_range_max 151.4380
_pd_proc_2theta_range_min -10.0120
_pd_proc_ls_pref_orient_corr ' ?'
_pd_proc_ls_prof_R_factor 2.5921
_pd_proc_ls_prof_wR_expected 2.9153
_pd_proc_ls_prof_wR_factor 3.2247
_pd_proc_wavelength 1.910000
_pd_spec_mounting ' ?'
_refine_ls_number_parameters 107
_refine_ls_number_reflns 285
_refine_ls_number_restraints 0
_refine_ls_R_I_factor 5.4385
_cod_data_source_file b819369j.txt
_cod_data_source_block Sr2Co2O5magnetico
_cod_depositor_comments
;
The following automatic conversions were performed:
'_symmetry_cell_setting' value 'Orthorhombic' changed to 'orthorhombic'
according to '/home/saulius/struct/CIF-dictionaries/cif_core.dic'
dictionary named 'cif_core.dic' version 2.4.1 from 2010-06-29.

Automatic conversion script
Id: cif_fix_enum 1527 2010-12-29 10:47:43Z saulius 

Luca 25/2/2014
Corrected the occupancies and symmetries multiplicities
;
_cod_original_sg_symbol_H-M 'P N M A'
_cod_database_code 7001328
_pd_proc_ls_prof_cr_factor 42.1148
_pd_proc_ls_prof_cwr_factor 20.5747
_pd_proc_ls_prof_cwr_expected 18.6008
_pd_proc_ls_prof_chi2 1.2235
_pd_proc_ls_prof_echi2 1.2485

loop_
_symmetry_equiv_pos_as_xyz
x,y,z
x+1/2,-y+1/2,-z+1/2
-x,y+1/2,-z
-x+1/2,-y,z+1/2
-x,-y,-z
-x+1/2,y+1/2,z+1/2
x,-y+1/2,z
x+1/2,y,-z+1/2

loop_
_atom_site_label
_atom_site_fract_x
_atom_site_fract_y
_atom_site_fract_z
_atom_site_U_iso_or_equiv
_atom_site_occupancy_[sic]
_atom_site_adp_type
_atom_site_type_symbol
_atom_site_occupancy
Sr 0.5017(5) 0.11784(4) 0.0004(3) 0.021(2) 1.00000 Uiso SR 0.8137
Ba 0.5017(5) 0.11784(4) 0.0004(3) 0.021(2) 0.25000 Uiso BA 0.2034
Co1 0.00000 0.00000 0.00000 0.008(5) 1.25000 Uiso CO 0.9832
Co2 0.9801(17) 0.25000 1.0285(16) 0.010(9) 1.25000 Uiso CO 0.9832
O1 0.2457(7) 1.00033(14) 0.2505(12) 0.014(2) 1.25000 Uiso O 0.9832
O2 -0.0048(7) 0.13512(5) -0.0017(9) 0.053(5) 1.229(4) Uiso O 1
O3 0.7541(9) 0.25000 0.7559(10) 0.01267 0.872(6) Uiso O 0.7095
O4 0.1601(7) 0.25000 0.3049(8) 0.01267 0.785(6) Uiso O 0.6387

loop_
_atom_type_symbol
_atom_type_scat_length_neutron
_atom_type_scat_source
SR 0.70200 V.F._Sears_Neutron_News_3_26_(1992)
BA 0.50700 V.F._Sears_Neutron_News_3_26_(1992)
CO 0.24900 V.F._Sears_Neutron_News_3_26_(1992)
O 0.58030 V.F._Sears_Neutron_News_3_26_(1992)

loop_
_geom_angle_atom_site_label_1
_geom_angle_atom_site_label_2
_geom_angle_atom_site_label_3
_geom_angle_site_symmetry_1
_geom_angle_site_symmetry_2
_geom_angle_site_symmetry_3
_geom_angle
_geom_angle_publ_flag
? ? ? ? ? ? ? ?

loop_
_geom_bond_atom_site_label_1
_geom_bond_atom_site_label_2
_geom_bond_site_symmetry_1
_geom_bond_site_symmetry_2
_geom_bond_distance
_geom_bond_publ_flag
? ? ? ? ? ?

loop_
_geom_contact_atom_site_label_1
_geom_contact_atom_site_label_2
_geom_contact_distance
_geom_contact_site_symmetry_1
_geom_contact_site_symmetry_2
_geom_contact_publ_flag
? ? ? ? ? ?

loop_
_geom_hbond_atom_site_label_D
_geom_hbond_atom_site_label_H
_geom_hbond_atom_site_label_A
_geom_hbond_site_symmetry_D
_geom_hbond_site_symmetry_H
_geom_hbond_site_symmetry_A
_geom_hbond_distance_DH
_geom_hbond_distance_HA
_geom_hbond_distance_DA
_geom_hbond_angle_DHA
_geom_hbond_publ_flag
? ? ? ? ? ? ? ? ? ? ?

loop_
_geom_torsion_atom_site_label_1
_geom_torsion_atom_site_label_2
_geom_torsion_atom_site_label_3
_geom_torsion_atom_site_label_4
_geom_torsion_site_symmetry_1
_geom_torsion_site_symmetry_2
_geom_torsion_site_symmetry_3
_geom_torsion_site_symmetry_4
_geom_torsion
_geom_torsion_publ_flag
? ? ? ? ? ? ? ? ? ?
